data_4065908
loop_
_publ_author_name
'Kuppuswamy, Subramaniam'
'Peloquin, Andrew J.'
'Ghiviriga, Ion'
'Abboud, Khalil A.'
'Veige, Adam S.'

_publ_section_title
;
 Synthesis and Characterization of Tungsten(VI) Alkylidene Complexes
 Supported by an [OCO]3&#x2212;Trianionic Pincer Ligand: Progress towards
 the [tBuOCO]W\\tb CC(CH3)3Fragment
;
_journal_issue 19
_journal_name_full Organometallics
_journal_page_first 4227
_journal_paper_doi 10.1021/om100189b
_journal_volume 29
_journal_year 2010
_chemical_formula_sum 'C43 H54 O3 W'
_chemical_formula_weight 802.71
_chemical_name_systematic
; 
 ? 
;
_space_group_IT_number 15
_symmetry_cell_setting monoclinic
_symmetry_space_group_name_Hall '-C 2yc'
_symmetry_space_group_name_H-M 'C 1 2/c 1'
_atom_sites_solution_hydrogens geom
_atom_sites_solution_primary direct
_atom_sites_solution_secondary difmap
_audit_creation_method SHELXL-97
_audit_update_record
;
2010-02-05 # Formatted by publCIF
;
_cell_angle_alpha 90.00
_cell_angle_beta 90.215(1)
_cell_angle_gamma 90.00
_cell_formula_units_Z 16
_cell_length_a 39.001(2)
_cell_length_b 12.5405(8)
_cell_length_c 31.4372(19)
_cell_measurement_reflns_used 96
_cell_measurement_temperature 173(2)
_cell_measurement_theta_max 28.0
_cell_measurement_theta_min 2.0
_cell_volume 15375.6(16)
_computing_cell_refinement 'Bruker SMART v5.624 & SAINT 6.36a (Bruker 1998)'
_computing_data_collection 'Bruker SMART v5.624 (Bruker 1998)'
_computing_data_reduction 'Bruker SHELXTL v6.14 (Bruker 2000)'
_computing_molecular_graphics 'Bruker SHELXTL v6.14'
_computing_publication_material 'Bruker SHELXTL v6.14'
_computing_structure_refinement 'Bruker SHELXTL v6.14'
_computing_structure_solution 'Bruker SHELXTL v6.14'
_diffrn_ambient_temperature 173(2)
_diffrn_measured_fraction_theta_full 0.997
_diffrn_measured_fraction_theta_max 0.997
_diffrn_measurement_device_type 'SMART CCD area detector'
_diffrn_measurement_method '\w scans'
_diffrn_radiation_monochromator graphite
_diffrn_radiation_source 'fine-focus sealed tube'
_diffrn_radiation_type MoK\a
_diffrn_radiation_wavelength 0.71073
_diffrn_reflns_av_R_equivalents 0.0990
_diffrn_reflns_av_sigmaI/netI 0.1383
_diffrn_reflns_limit_h_max 50
_diffrn_reflns_limit_h_min -33
_diffrn_reflns_limit_k_max 16
_diffrn_reflns_limit_k_min -16
_diffrn_reflns_limit_l_max 39
_diffrn_reflns_limit_l_min -40
_diffrn_reflns_number 51521
_diffrn_reflns_theta_full 27.50
_diffrn_reflns_theta_max 27.50
_diffrn_reflns_theta_min 1.66
_diffrn_standards_decay_% ' < 1'
_diffrn_standards_number 0
_exptl_absorpt_coefficient_mu 3.041
_exptl_absorpt_correction_T_max 0.8880
_exptl_absorpt_correction_T_min 0.7117
_exptl_absorpt_correction_type integration
_exptl_absorpt_process_details 'based on measured indexed crystal faces, Bruker SHELXTL  v6.12 (Bruker 2007)'
_exptl_crystal_colour red
_exptl_crystal_density_diffrn 1.387
_exptl_crystal_density_method 'not measured'
_exptl_crystal_description needles
_exptl_crystal_F_000 6560
_exptl_crystal_size_max 0.12
_exptl_crystal_size_mid 0.04
_exptl_crystal_size_min 0.04
_refine_diff_density_max 1.313
_refine_diff_density_min -1.279
_refine_diff_density_rms 0.141
_refine_ls_extinction_method none
_refine_ls_goodness_of_fit_ref 1.013
_refine_ls_hydrogen_treatment constr
_refine_ls_matrix_type full
_refine_ls_number_parameters 873
_refine_ls_number_reflns 17605
_refine_ls_number_restraints 0
_refine_ls_restrained_S_all 1.013
_refine_ls_R_factor_all 0.1105
_refine_ls_R_factor_gt 0.0520
_refine_ls_shift/su_max 0.001
_refine_ls_shift/su_mean 0.000
_refine_ls_structure_factor_coef Fsqd
_refine_ls_weighting_details 'calc w=1/[\s^2^(Fo^2^)+(0.0382P)^2^] where P=(Fo^2^+2Fc^2^)/3'
_refine_ls_weighting_scheme calc
_refine_ls_wR_factor_gt 0.1126
_refine_ls_wR_factor_ref 0.1251
_reflns_number_gt 10051
_reflns_number_total 17605
_reflns_threshold_expression I>2\s(I)
_cod_data_source_file om100189b_si_002.cif
_cod_data_source_block pelo5
_cod_depositor_comments
;
The following automatic conversions were performed:

'_symmetry_cell_setting' value 'Monoclinic' changed to 'monoclinic'
according to /home/saulius/struct/CIF-dictionaries/cif_core.dic
dictionary named 'cif_core.dic' version 2.4.1 from 2010-06-29.

Automatic conversion script
Id: cif_fix_values 1715 2011-07-08 13:25:40Z adriana 
;
_cod_original_cell_volume 15375.5(16)
_cod_original_sg_symbol_H-M C2/c
_cod_database_code 4065908

loop_
_symmetry_equiv_pos_as_xyz
'x, y, z'
'-x, y, -z+1/2'
'x+1/2, y+1/2, z'
'-x+1/2, y+1/2, -z+1/2'
'-x, -y, -z'
'x, -y, z-1/2'
'-x+1/2, -y+1/2, -z'
'x+1/2, -y+1/2, z-1/2'

loop_
_atom_site_label
_atom_site_type_symbol
_atom_site_fract_x
_atom_site_fract_y
_atom_site_fract_z
_atom_site_U_iso_or_equiv
_atom_site_adp_type
_atom_site_occupancy
_atom_site_symmetry_multiplicity
_atom_site_calc_flag
_atom_site_refinement_flags
W1 W 0.133587(8) 0.53757(3) 0.211556(10) 0.02839(9) Uani 1 1 d .
W2 W 0.140794(8) 1.00297(3) 0.435435(10) 0.02703(9) Uani 1 1 d .
O1 O 0.11463(13) 0.6692(4) 0.22119(16) 0.0332(13) Uani 1 1 d .
O2 O 0.15038(12) 0.3986(4) 0.21999(16) 0.0313(13) Uani 1 1 d .
O3 O 0.12598(13) 1.1398(4) 0.42614(16) 0.0327(13) Uani 1 1 d .
O4 O 0.15361(13) 0.8566(4) 0.42506(16) 0.0321(13) Uani 1 1 d .
O5 O 0.08862(13) 0.4726(4) 0.20476(17) 0.0358(13) Uani 1 1 d .
O6 O 0.09464(13) 0.9498(4) 0.44328(16) 0.0354(13) Uani 1 1 d .
C1 C 0.11483(19) 0.7617(6) 0.2446(2) 0.0308(19) Uani 1 1 d .
C2 C 0.0909(2) 0.8404(7) 0.2349(3) 0.042(2) Uani 1 1 d .
C3 C 0.0943(2) 0.9351(7) 0.2581(3) 0.052(2) Uani 1 1 d .
H3A H 0.0787 0.9921 0.2534 0.062 Uiso 1 1 calc R
C4 C 0.1206(3) 0.9460(7) 0.2880(3) 0.059(3) Uani 1 1 d .
H4A H 0.1239 1.0128 0.3016 0.070 Uiso 1 1 calc R
C5 C 0.1415(2) 0.8644(7) 0.2979(3) 0.051(2) Uani 1 1 d .
H5A H 0.1580 0.8731 0.3198 0.061 Uiso 1 1 calc R
C6 C 0.1393(2) 0.7661(7) 0.2763(3) 0.037(2) Uani 1 1 d .
C7 C 0.16179(19) 0.6735(6) 0.2880(2) 0.0318(19) Uani 1 1 d .
C8 C 0.1773(2) 0.6817(7) 0.3285(3) 0.042(2) Uani 1 1 d .
H8A H 0.1718 0.7405 0.3463 0.050 Uiso 1 1 calc R
C9 C 0.2003(2) 0.6065(7) 0.3427(3) 0.047(2) Uani 1 1 d .
H9A H 0.2098 0.6120 0.3705 0.057 Uiso 1 1 calc R
C10 C 0.2093(2) 0.5230(7) 0.3165(3) 0.043(2) Uani 1 1 d .
H10A H 0.2267 0.4746 0.3254 0.051 Uiso 1 1 calc R
C11 C 0.19348(19) 0.5086(6) 0.2771(2) 0.0328(19) Uani 1 1 d .
C12 C 0.16811(19) 0.5812(6) 0.2626(2) 0.0318(18) Uani 1 1 d .
C13 C 0.2049(2) 0.4150(7) 0.2524(3) 0.040(2) Uani 1 1 d .
C14 C 0.2388(2) 0.3732(8) 0.2566(3) 0.046(2) Uani 1 1 d .
H14A H 0.2547 0.4096 0.2744 0.055 Uiso 1 1 calc R
C15 C 0.2492(2) 0.2838(8) 0.2363(3) 0.050(3) Uani 1 1 d .
H15A H 0.2722 0.2597 0.2392 0.060 Uiso 1 1 calc R
C16 C 0.2257(2) 0.2269(7) 0.2109(3) 0.045(2) Uani 1 1 d .
H16A H 0.2330 0.1631 0.1974 0.054 Uiso 1 1 calc R
C17 C 0.1919(2) 0.2620(7) 0.2050(2) 0.037(2) Uani 1 1 d .
C18 C 0.1824(2) 0.3589(6) 0.2252(2) 0.0328(19) Uani 1 1 d .
C19 C 0.06878(19) 0.3953(6) 0.1907(3) 0.0323(19) Uani 1 1 d .
C20 C 0.05800(19) 0.3175(7) 0.2205(3) 0.034(2) Uani 1 1 d .
C21 C 0.0376(2) 0.2330(6) 0.2056(3) 0.040(2) Uani 1 1 d .
H21A H 0.0306 0.1788 0.2248 0.048 Uiso 1 1 calc R
C22 C 0.0276(2) 0.2272(7) 0.1638(3) 0.045(2) Uani 1 1 d .
H22A H 0.0143 0.1680 0.1544 0.054 Uiso 1 1 calc R
C23 C 0.0363(2) 0.3056(7) 0.1350(3) 0.045(2) Uani 1 1 d .
H23A H 0.0281 0.3019 0.1066 0.054 Uiso 1 1 calc R
C24 C 0.05748(19) 0.3915(6) 0.1479(3) 0.035(2) Uani 1 1 d .
C25 C 0.0621(2) 0.8258(7) 0.2027(3) 0.048(2) Uani 1 1 d .
C26 C 0.0402(2) 0.7313(9) 0.2163(3) 0.070(3) Uani 1 1 d .
H26A H 0.0535 0.6654 0.2135 0.105 Uiso 1 1 calc R
H26B H 0.0197 0.7272 0.1982 0.105 Uiso 1 1 calc R
H26C H 0.0333 0.7404 0.2460 0.105 Uiso 1 1 calc R
C27 C 0.0754(2) 0.8116(8) 0.1582(3) 0.061(3) Uani 1 1 d .
H27A H 0.0901 0.7483 0.1571 0.091 Uiso 1 1 calc R
H27B H 0.0886 0.8746 0.1500 0.091 Uiso 1 1 calc R
H27C H 0.0560 0.8026 0.1386 0.091 Uiso 1 1 calc R
C28 C 0.0390(3) 0.9247(9) 0.2030(4) 0.096(5) Uani 1 1 d .
H28A H 0.0511 0.9846 0.1897 0.144 Uiso 1 1 calc R
H28B H 0.0332 0.9431 0.2324 0.144 Uiso 1 1 calc R
H28C H 0.0179 0.9097 0.1870 0.144 Uiso 1 1 calc R
C29 C 0.1664(2) 0.1973(6) 0.1781(3) 0.045(2) Uani 1 1 d .
C30 C 0.1834(3) 0.0963(7) 0.1596(3) 0.064(3) Uani 1 1 d .
H30A H 0.1953 0.0575 0.1823 0.097 Uiso 1 1 calc R
H30B H 0.2000 0.1169 0.1377 0.097 Uiso 1 1 calc R
H30C H 0.1658 0.0503 0.1469 0.097 Uiso 1 1 calc R
C31 C 0.1526(2) 0.2625(7) 0.1397(3) 0.053(3) Uani 1 1 d .
H31A H 0.1406 0.3261 0.1501 0.080 Uiso 1 1 calc R
H31B H 0.1366 0.2185 0.1231 0.080 Uiso 1 1 calc R
H31C H 0.1717 0.2842 0.1216 0.080 Uiso 1 1 calc R
C32 C 0.1367(2) 0.1626(7) 0.2049(3) 0.057(3) Uani 1 1 d .
H32A H 0.1257 0.2254 0.2174 0.086 Uiso 1 1 calc R
H32B H 0.1450 0.1157 0.2277 0.086 Uiso 1 1 calc R
H32C H 0.1202 0.1240 0.1872 0.086 Uiso 1 1 calc R
C33 C 0.0670(2) 0.3313(6) 0.2668(3) 0.035(2) Uani 1 1 d .
H33A H 0.0910 0.3592 0.2678 0.042 Uiso 1 1 calc R
C34 C 0.0667(2) 0.2270(7) 0.2928(3) 0.053(3) Uani 1 1 d .
H34A H 0.0810 0.1735 0.2786 0.079 Uiso 1 1 calc R
H34B H 0.0432 0.2005 0.2950 0.079 Uiso 1 1 calc R
H34C H 0.0759 0.2408 0.3214 0.079 Uiso 1 1 calc R
C35 C 0.0443(2) 0.4157(7) 0.2879(3) 0.045(2) Uani 1 1 d .
H35A H 0.0467 0.4836 0.2727 0.068 Uiso 1 1 calc R
H35B H 0.0514 0.4249 0.3176 0.068 Uiso 1 1 calc R
H35C H 0.0203 0.3925 0.2868 0.068 Uiso 1 1 calc R
C36 C 0.06632(19) 0.4791(7) 0.1166(3) 0.040(2) Uani 1 1 d .
H36A H 0.0825 0.5282 0.1317 0.048 Uiso 1 1 calc R
C37 C 0.0851(3) 0.4393(8) 0.0775(3) 0.068(3) Uani 1 1 d .
H37A H 0.1076 0.4117 0.0858 0.102 Uiso 1 1 calc R
H37B H 0.0880 0.4982 0.0573 0.102 Uiso 1 1 calc R
H37C H 0.0717 0.3823 0.0640 0.102 Uiso 1 1 calc R
C38 C 0.0348(3) 0.5455(8) 0.1050(4) 0.085(4) Uani 1 1 d .
H38A H 0.0244 0.5741 0.1309 0.127 Uiso 1 1 calc R
H38B H 0.0181 0.5004 0.0901 0.127 Uiso 1 1 calc R
H38C H 0.0416 0.6045 0.0864 0.127 Uiso 1 1 calc R
C39 C 0.16265(19) 0.5652(6) 0.1639(2) 0.036(2) Uani 1 1 d .
H39A H 0.1728 0.5006 0.1545 0.043 Uiso 1 1 calc R
C40 C 0.1745(2) 0.6563(7) 0.1368(3) 0.041(2) Uani 1 1 d .
C41 C 0.1506(3) 0.6601(8) 0.0974(3) 0.066(3) Uani 1 1 d .
H41A H 0.1511 0.5910 0.0828 0.099 Uiso 1 1 calc R
H41B H 0.1584 0.7159 0.0779 0.099 Uiso 1 1 calc R
H41C H 0.1271 0.6758 0.1065 0.099 Uiso 1 1 calc R
C42 C 0.2104(3) 0.6364(8) 0.1221(4) 0.082(4) Uani 1 1 d .
H42A H 0.2261 0.6392 0.1465 0.122 Uiso 1 1 calc R
H42B H 0.2169 0.6912 0.1013 0.122 Uiso 1 1 calc R
H42C H 0.2117 0.5659 0.1087 0.122 Uiso 1 1 calc R
C43 C 0.1743(2) 0.7627(7) 0.1602(3) 0.052(3) Uani 1 1 d .
H43A H 0.1873 0.7560 0.1868 0.079 Uiso 1 1 calc R
H43B H 0.1505 0.7828 0.1666 0.079 Uiso 1 1 calc R
H43C H 0.1848 0.8176 0.1423 0.079 Uiso 1 1 calc R
C44 C 0.12670(18) 1.2258(6) 0.3996(2) 0.0285(19) Uani 1 1 d .
C45 C 0.1041(2) 1.3101(6) 0.4080(2) 0.035(2) Uani 1 1 d .
C46 C 0.1071(2) 1.3990(7) 0.3816(3) 0.042(2) Uani 1 1 d .
H46A H 0.0924 1.4584 0.3857 0.051 Uiso 1 1 calc R
C47 C 0.1307(2) 1.4020(6) 0.3504(3) 0.039(2) Uani 1 1 d .
H47A H 0.1323 1.4642 0.3333 0.046 Uiso 1 1 calc R
C48 C 0.1527(2) 1.3174(6) 0.3424(3) 0.040(2) Uani 1 1 d .
H48A H 0.1693 1.3228 0.3204 0.047 Uiso 1 1 calc R
C49 C 0.1505(2) 1.2240(6) 0.3667(2) 0.034(2) Uani 1 1 d .
C50 C 0.17367(19) 1.1315(6) 0.3587(2) 0.0318(19) Uani 1 1 d .
C51 C 0.1931(2) 1.1352(6) 0.3208(3) 0.041(2) Uani 1 1 d .
H51A H 0.1899 1.1932 0.3018 0.049 Uiso 1 1 calc R
C52 C 0.2164(2) 1.0574(7) 0.3108(3) 0.044(2) Uani 1 1 d .
H52A H 0.2287 1.0612 0.2849 0.053 Uiso 1 1 calc R
C53 C 0.2219(2) 0.9729(7) 0.3387(2) 0.040(2) Uani 1 1 d .
H53A H 0.2392 0.9215 0.3326 0.048 Uiso 1 1 calc R
C54 C 0.20219(19) 0.9635(6) 0.3758(2) 0.0298(18) Uani 1 1 d .
C55 C 0.1761(2) 1.0385(6) 0.3860(2) 0.0308(18) Uani 1 1 d .
C56 C 0.2108(2) 0.8716(6) 0.4037(2) 0.0293(18) Uani 1 1 d .
C57 C 0.2450(2) 0.8344(6) 0.4073(3) 0.038(2) Uani 1 1 d .
H57A H 0.2628 0.8703 0.3925 0.046 Uiso 1 1 calc R
C58 C 0.2526(2) 0.7481(7) 0.4317(3) 0.040(2) Uani 1 1 d .
H58A H 0.2756 0.7237 0.4339 0.047 Uiso 1 1 calc R
C59 C 0.2265(2) 0.6952(6) 0.4537(3) 0.040(2) Uani 1 1 d .
H59A H 0.2326 0.6360 0.4711 0.048 Uiso 1 1 calc R
C60 C 0.1926(2) 0.7245(6) 0.4513(2) 0.0306(19) Uani 1 1 d .
C61 C 0.1865(2) 0.8170(6) 0.4270(2) 0.0304(19) Uani 1 1 d .
C62 C 0.0731(2) 0.8741(6) 0.4575(3) 0.037(2) Uani 1 1 d .
C63 C 0.0608(2) 0.7981(7) 0.4289(3) 0.038(2) Uani 1 1 d .
C64 C 0.0391(2) 0.7189(8) 0.4442(3) 0.053(3) Uani 1 1 d .
H64A H 0.0309 0.6645 0.4258 0.064 Uiso 1 1 calc R
C65 C 0.0298(3) 0.7198(8) 0.4862(4) 0.067(3) Uani 1 1 d .
H65A H 0.0155 0.6643 0.4966 0.080 Uiso 1 1 calc R
C66 C 0.0403(2) 0.7983(8) 0.5139(3) 0.054(3) Uani 1 1 d .
H66A H 0.0327 0.7980 0.5426 0.065 Uiso 1 1 calc R
C67 C 0.0623(2) 0.8785(7) 0.4998(3) 0.041(2) Uani 1 1 d .
C68 C 0.0754(2) 1.3023(7) 0.4416(3) 0.043(2) Uani 1 1 d .
C69 C 0.0520(2) 1.2071(7) 0.4312(3) 0.056(3) Uani 1 1 d .
H69A H 0.0659 1.1423 0.4289 0.084 Uiso 1 1 calc R
H69B H 0.0401 1.2202 0.4042 0.084 Uiso 1 1 calc R
H69C H 0.0351 1.1982 0.4539 0.084 Uiso 1 1 calc R
C70 C 0.0903(2) 1.2902(7) 0.4866(3) 0.049(2) Uani 1 1 d .
H70A H 0.1049 1.3517 0.4932 0.074 Uiso 1 1 calc R
H70B H 0.1039 1.2247 0.4882 0.074 Uiso 1 1 calc R
H70C H 0.0715 1.2864 0.5072 0.074 Uiso 1 1 calc R
C71 C 0.0520(2) 1.4025(8) 0.4404(3) 0.071(3) Uani 1 1 d .
H71A H 0.0660 1.4665 0.4450 0.106 Uiso 1 1 calc R
H71B H 0.0347 1.3972 0.4629 0.106 Uiso 1 1 calc R
H71C H 0.0406 1.4070 0.4127 0.106 Uiso 1 1 calc R
C72 C 0.1652(2) 0.6614(6) 0.4740(3) 0.038(2) Uani 1 1 d .
C73 C 0.1383(2) 0.6230(7) 0.4410(3) 0.048(2) Uani 1 1 d .
H73A H 0.1489 0.5711 0.4218 0.072 Uiso 1 1 calc R
H73B H 0.1300 0.6841 0.4245 0.072 Uiso 1 1 calc R
H73C H 0.1191 0.5895 0.4558 0.072 Uiso 1 1 calc R
C74 C 0.1468(2) 0.7294(7) 0.5081(3) 0.044(2) Uani 1 1 d .
H74A H 0.1638 0.7598 0.5277 0.066 Uiso 1 1 calc R
H74B H 0.1308 0.6843 0.5241 0.066 Uiso 1 1 calc R
H74C H 0.1340 0.7872 0.4942 0.066 Uiso 1 1 calc R
C75 C 0.1785(2) 0.5630(7) 0.4957(3) 0.057(3) Uani 1 1 d .
H75A H 0.1963 0.5828 0.5162 0.085 Uiso 1 1 calc R
H75B H 0.1881 0.5145 0.4744 0.085 Uiso 1 1 calc R
H75C H 0.1597 0.5274 0.5106 0.085 Uiso 1 1 calc R
C76 C 0.0697(2) 0.8062(8) 0.3825(3) 0.054(3) Uani 1 1 d .
H76A H 0.0941 0.8298 0.3803 0.065 Uiso 1 1 calc R
C77 C 0.0467(3) 0.8949(9) 0.3629(3) 0.083(4) Uani 1 1 d .
H77A H 0.0494 0.9608 0.3793 0.125 Uiso 1 1 calc R
H77B H 0.0227 0.8723 0.3636 0.125 Uiso 1 1 calc R
H77C H 0.0535 0.9076 0.3333 0.125 Uiso 1 1 calc R
C78 C 0.0656(3) 0.7045(9) 0.3566(3) 0.078(4) Uani 1 1 d .
H78A H 0.0820 0.6509 0.3669 0.117 Uiso 1 1 calc R
H78B H 0.0701 0.7198 0.3266 0.117 Uiso 1 1 calc R
H78C H 0.0422 0.6774 0.3597 0.117 Uiso 1 1 calc R
C79 C 0.0720(2) 0.9684(7) 0.5295(3) 0.050(2) Uani 1 1 d .
H79A H 0.0870 1.0185 0.5133 0.060 Uiso 1 1 calc R
C80 C 0.0923(3) 0.9301(9) 0.5678(3) 0.080(4) Uani 1 1 d .
H80A H 0.1129 0.8926 0.5582 0.120 Uiso 1 1 calc R
H80B H 0.0781 0.8815 0.5847 0.120 Uiso 1 1 calc R
H80C H 0.0990 0.9914 0.5853 0.120 Uiso 1 1 calc R
C81 C 0.0412(3) 1.0318(9) 0.5448(3) 0.082(4) Uani 1 1 d .
H81A H 0.0267 1.0506 0.5205 0.123 Uiso 1 1 calc R
H81B H 0.0491 1.0971 0.5590 0.123 Uiso 1 1 calc R
H81C H 0.0280 0.9886 0.5649 0.123 Uiso 1 1 calc R
C82 C 0.1730(2) 1.0171(6) 0.4804(2) 0.0327(19) Uani 1 1 d .
H82A H 0.1757 0.9500 0.4941 0.039 Uiso 1 1 calc R
C83 C 0.1958(2) 1.0981(6) 0.5020(3) 0.036(2) Uani 1 1 d .
C84 C 0.1849(2) 1.2127(6) 0.4902(3) 0.053(3) Uani 1 1 d .
H84A H 0.1609 1.2237 0.4981 0.080 Uiso 1 1 calc R
H84B H 0.1876 1.2234 0.4595 0.080 Uiso 1 1 calc R
H84C H 0.1994 1.2638 0.5056 0.080 Uiso 1 1 calc R
C85 C 0.2321(2) 1.0779(7) 0.4860(4) 0.066(3) Uani 1 1 d .
H85A H 0.2375 1.0017 0.4884 0.100 Uiso 1 1 calc R
H85B H 0.2485 1.1189 0.5032 0.100 Uiso 1 1 calc R
H85C H 0.2338 1.1000 0.4562 0.100 Uiso 1 1 calc R
C86 C 0.1943(3) 1.0821(7) 0.5496(3) 0.074(4) Uani 1 1 d .
H86A H 0.1980 1.0066 0.5563 0.111 Uiso 1 1 calc R
H86B H 0.1717 1.1042 0.5601 0.111 Uiso 1 1 calc R
H86C H 0.2121 1.1251 0.5634 0.111 Uiso 1 1 calc R

loop_
_atom_site_aniso_label
_atom_site_aniso_U_11
_atom_site_aniso_U_22
_atom_site_aniso_U_33
_atom_site_aniso_U_23
_atom_site_aniso_U_13
_atom_site_aniso_U_12
W1 0.02836(19) 0.03236(18) 0.02443(17) 0.00043(14) -0.00248(13) -0.00333(15)
W2 0.02415(17) 0.03293(18) 0.02402(16) 0.00264(14) 0.00071(12) -0.00325(14)
O1 0.029(3) 0.035(3) 0.035(3) -0.006(3) -0.003(3) -0.004(2)
O2 0.016(3) 0.042(3) 0.036(3) -0.006(3) -0.007(2) 0.003(2)
O3 0.029(3) 0.037(3) 0.032(3) 0.004(3) 0.000(2) 0.009(2)
O4 0.030(3) 0.032(3) 0.034(3) -0.005(2) 0.006(2) 0.001(2)
O5 0.028(3) 0.036(3) 0.044(3) 0.000(3) -0.005(3) -0.005(2)
O6 0.027(3) 0.045(3) 0.034(3) 0.005(3) -0.005(2) -0.011(3)
C1 0.021(4) 0.036(5) 0.036(5) -0.005(4) 0.009(4) -0.003(4)
C2 0.045(6) 0.043(5) 0.038(5) -0.004(4) 0.006(4) 0.002(4)
C3 0.052(6) 0.046(6) 0.058(6) -0.006(5) 0.005(5) 0.003(5)
C4 0.070(7) 0.041(6) 0.065(7) -0.020(5) 0.006(6) -0.021(5)
C5 0.057(7) 0.045(6) 0.051(6) -0.005(5) -0.001(5) -0.003(5)
C6 0.030(5) 0.047(5) 0.033(5) -0.007(4) 0.005(4) -0.018(4)
C7 0.020(4) 0.044(5) 0.031(5) 0.005(4) -0.005(4) -0.002(4)
C8 0.043(6) 0.048(6) 0.035(5) 0.003(4) -0.004(4) -0.005(4)
C9 0.047(6) 0.067(7) 0.028(5) -0.002(5) -0.010(4) -0.025(5)
C10 0.035(5) 0.061(6) 0.031(5) 0.008(4) -0.006(4) -0.017(4)
C11 0.027(4) 0.043(5) 0.028(4) 0.004(4) 0.005(3) -0.018(4)
C12 0.029(5) 0.038(5) 0.028(4) 0.006(4) 0.010(3) -0.005(4)
C13 0.044(6) 0.043(5) 0.033(5) 0.018(4) 0.009(4) -0.004(4)
C14 0.018(5) 0.073(7) 0.048(6) 0.022(5) 0.002(4) 0.010(4)
C15 0.027(5) 0.072(7) 0.052(6) 0.020(5) 0.004(5) 0.009(5)
C16 0.032(5) 0.056(6) 0.046(6) 0.015(5) 0.015(4) 0.033(5)
C17 0.036(5) 0.049(5) 0.026(5) 0.002(4) 0.007(4) -0.008(4)
C18 0.031(5) 0.038(5) 0.029(5) 0.007(4) 0.001(4) -0.010(4)
C19 0.021(4) 0.032(5) 0.044(5) -0.003(4) 0.010(4) 0.005(4)
C20 0.011(4) 0.051(5) 0.040(5) -0.011(4) -0.002(4) -0.003(4)
C21 0.041(6) 0.033(5) 0.045(6) -0.001(4) 0.004(4) 0.007(4)
C22 0.048(6) 0.034(5) 0.052(6) -0.013(4) 0.010(5) -0.011(4)
C23 0.026(5) 0.062(6) 0.046(6) -0.014(5) -0.005(4) -0.017(4)
C24 0.016(4) 0.043(5) 0.044(5) 0.003(4) -0.009(4) 0.008(4)
C25 0.038(6) 0.042(5) 0.064(7) -0.006(5) -0.011(5) -0.006(4)
C26 0.029(6) 0.106(9) 0.074(8) -0.018(7) -0.009(5) 0.001(6)
C27 0.067(8) 0.062(7) 0.052(7) 0.006(5) -0.028(6) 0.004(5)
C28 0.066(8) 0.081(8) 0.141(12) -0.050(8) -0.038(8) 0.028(7)
C29 0.048(6) 0.033(5) 0.054(6) 0.002(4) 0.015(5) 0.006(4)
C30 0.078(8) 0.043(6) 0.073(8) -0.005(5) 0.003(6) 0.013(5)
C31 0.066(7) 0.040(5) 0.053(6) -0.006(5) -0.010(5) -0.011(5)
C32 0.058(7) 0.035(5) 0.079(8) 0.000(5) 0.018(6) -0.006(5)
C33 0.022(5) 0.037(5) 0.046(5) 0.000(4) -0.011(4) -0.009(4)
C34 0.054(7) 0.050(6) 0.054(6) 0.005(5) 0.007(5) -0.005(5)
C35 0.048(6) 0.044(5) 0.044(6) 0.000(4) 0.000(4) 0.013(4)
C36 0.019(4) 0.061(6) 0.041(5) -0.001(4) -0.016(4) -0.004(4)
C37 0.083(8) 0.070(7) 0.051(7) 0.008(5) 0.022(6) 0.008(6)
C38 0.097(10) 0.063(7) 0.093(9) 0.012(7) -0.010(7) 0.011(7)
C39 0.027(5) 0.050(5) 0.029(4) 0.005(4) -0.014(4) -0.024(4)
C40 0.041(6) 0.040(5) 0.043(6) 0.010(4) 0.001(4) -0.004(4)
C41 0.096(9) 0.059(7) 0.041(6) 0.019(5) 0.005(6) 0.001(6)
C42 0.060(8) 0.072(8) 0.113(10) 0.043(7) 0.046(7) 0.014(6)
C43 0.068(7) 0.042(6) 0.047(6) 0.010(5) 0.008(5) -0.015(5)
C44 0.015(4) 0.032(4) 0.038(5) 0.004(4) -0.016(4) -0.006(3)
C45 0.032(5) 0.041(5) 0.032(5) -0.001(4) 0.004(4) -0.017(4)
C46 0.037(6) 0.053(6) 0.036(5) 0.004(4) 0.002(4) -0.002(4)
C47 0.043(6) 0.026(5) 0.047(6) 0.001(4) -0.008(4) -0.010(4)
C48 0.037(5) 0.043(5) 0.039(5) 0.006(4) 0.006(4) -0.014(4)
C49 0.039(5) 0.041(5) 0.023(4) 0.004(4) 0.002(4) -0.012(4)
C50 0.022(5) 0.046(5) 0.028(5) 0.007(4) -0.003(3) 0.008(4)
C51 0.044(6) 0.040(5) 0.038(5) 0.014(4) 0.006(4) 0.011(4)
C52 0.035(5) 0.071(7) 0.026(5) 0.001(4) 0.005(4) -0.007(5)
C53 0.037(5) 0.054(6) 0.029(5) -0.005(4) -0.001(4) -0.002(4)
C54 0.026(4) 0.041(5) 0.023(4) -0.006(4) 0.002(3) -0.003(4)
C55 0.042(5) 0.030(4) 0.021(4) 0.003(3) -0.004(3) -0.007(4)
C56 0.026(5) 0.036(5) 0.026(4) -0.006(4) -0.006(3) -0.001(4)
C57 0.039(6) 0.042(5) 0.033(5) -0.002(4) 0.008(4) -0.006(4)
C58 0.017(5) 0.058(6) 0.043(5) -0.011(5) -0.008(4) -0.007(4)
C59 0.044(6) 0.038(5) 0.038(5) -0.003(4) 0.003(4) 0.001(4)
C60 0.029(5) 0.033(5) 0.029(5) -0.003(4) -0.002(4) -0.006(4)
C61 0.030(5) 0.030(4) 0.031(5) -0.005(4) 0.001(4) -0.001(4)
C62 0.028(5) 0.027(4) 0.056(6) 0.012(4) 0.001(4) -0.008(4)
C63 0.033(5) 0.046(5) 0.036(5) 0.008(4) -0.001(4) -0.003(4)
C64 0.030(6) 0.065(7) 0.064(7) 0.001(5) 0.002(5) -0.013(5)
C65 0.058(8) 0.064(7) 0.077(9) 0.024(6) 0.009(6) -0.014(6)
C66 0.048(7) 0.067(7) 0.047(6) 0.015(5) 0.013(5) -0.009(5)
C67 0.029(5) 0.057(6) 0.036(5) 0.011(4) -0.002(4) 0.006(4)
C68 0.029(5) 0.042(5) 0.059(6) 0.011(4) 0.008(4) 0.010(4)
C69 0.029(6) 0.061(7) 0.076(8) 0.011(5) 0.004(5) 0.007(5)
C70 0.043(6) 0.059(6) 0.047(6) 0.001(5) 0.017(5) -0.001(5)
C71 0.047(7) 0.063(7) 0.102(9) 0.020(6) 0.030(6) 0.010(5)
C72 0.027(5) 0.043(5) 0.044(5) 0.009(4) -0.013(4) -0.008(4)
C73 0.038(6) 0.042(5) 0.064(7) 0.002(5) -0.001(5) -0.016(4)
C74 0.033(5) 0.062(6) 0.037(5) 0.005(4) 0.000(4) 0.000(4)
C75 0.040(6) 0.052(6) 0.078(7) 0.021(5) -0.002(5) -0.007(5)
C76 0.031(6) 0.078(7) 0.053(6) 0.008(5) -0.013(5) 0.006(5)
C77 0.079(9) 0.123(10) 0.047(7) 0.021(7) -0.013(6) 0.011(7)
C78 0.058(8) 0.12(1) 0.057(7) -0.026(7) -0.006(6) -0.037(7)
C79 0.046(6) 0.065(6) 0.039(5) 0.000(5) 0.006(4) -0.002(5)
C80 0.083(9) 0.088(8) 0.069(8) -0.014(7) -0.013(7) 0.031(7)
C81 0.088(9) 0.083(8) 0.074(8) -0.017(7) -0.009(7) 0.032(7)
C82 0.047(5) 0.021(4) 0.030(4) 0.000(3) 0.006(4) -0.005(4)
C83 0.031(5) 0.042(5) 0.035(5) -0.010(4) -0.011(4) 0.002(4)
C84 0.053(6) 0.041(5) 0.066(7) -0.017(5) -0.026(5) -0.011(5)
C85 0.021(5) 0.062(7) 0.116(9) -0.016(6) -0.011(6) 0.000(5)
C86 0.129(10) 0.052(6) 0.041(6) -0.007(5) -0.026(6) -0.025(6)

loop_
_atom_type_symbol
_atom_type_description
_atom_type_scat_dispersion_real
_atom_type_scat_dispersion_imag
_atom_type_scat_source
C C 0.0033 0.0016 'International Tables Vol C Tables 4.2.6.8 and 6.1.1.4'
H H 0.0000 0.0000 'International Tables Vol C Tables 4.2.6.8 and 6.1.1.4'
O O 0.0106 0.0060 'International Tables Vol C Tables 4.2.6.8 and 6.1.1.4'
W W -0.8490 6.8722 'International Tables Vol C Tables 4.2.6.8 and 6.1.1.4'

loop_
_geom_angle_atom_site_label_1
_geom_angle_atom_site_label_2
_geom_angle_atom_site_label_3
_geom_angle
O1 W1 O2 162.0(2)
O1 W1 C39 101.9(3)
O2 W1 C39 94.1(3)
O1 W1 O5 91.8(2)
O2 W1 O5 86.6(2)
C39 W1 O5 121.8(2)
O1 W1 C12 84.2(3)
O2 W1 C12 85.1(2)
C39 W1 C12 99.5(3)
O5 W1 C12 138.3(2)
O3 W2 C82 103.8(3)
O3 W2 O4 160.8(2)
C82 W2 O4 92.5(3)
O3 W2 O6 92.9(2)
C82 W2 O6 123.4(3)
O4 W2 O6 86.3(2)
O3 W2 C55 83.8(3)
C82 W2 C55 95.5(3)
O4 W2 C55 84.7(3)
O6 W2 C55 140.3(2)
C1 O1 W1 147.9(5)
C18 O2 W1 132.7(5)
C44 O3 W2 146.1(5)
C61 O4 W2 125.3(4)
C19 O5 W1 151.0(5)
C62 O6 W2 150.1(5)
O1 C1 C6 115.1(7)
O1 C1 C2 118.7(7)
C6 C1 C2 126.2(8)
C1 C2 C3 115.2(8)
C1 C2 C25 123.6(8)
C3 C2 C25 121.1(8)
C4 C3 C2 120.1(9)
C4 C3 H3A 119.9
C2 C3 H3A 119.9
C5 C4 C3 121.6(9)
C5 C4 H4A 119.2
C3 C4 H4A 119.2
C4 C5 C6 121.4(9)
C4 C5 H5A 119.3
C6 C5 H5A 119.3
C1 C6 C5 115.0(8)
C1 C6 C7 123.3(7)
C5 C6 C7 121.8(7)
C8 C7 C12 119.3(7)
C8 C7 C6 114.4(7)
C12 C7 C6 126.3(7)
C9 C8 C7 121.3(8)
C9 C8 H8A 119.3
C7 C8 H8A 119.3
C8 C9 C10 119.7(8)
C8 C9 H9A 120.2
C10 C9 H9A 120.2
C9 C10 C11 121.0(8)
C9 C10 H10A 119.5
C11 C10 H10A 119.5
C10 C11 C12 120.5(8)
C10 C11 C13 115.9(7)
C12 C11 C13 123.6(7)
C11 C12 C7 117.6(7)
C11 C12 W1 120.5(6)
C7 C12 W1 120.8(5)
C18 C13 C14 116.6(8)
C18 C13 C11 121.8(7)
C14 C13 C11 121.5(8)
C15 C14 C13 122.6(9)
C15 C14 H14A 118.7
C13 C14 H14A 118.7
C14 C15 C16 119.5(8)
C14 C15 H15A 120.3
C16 C15 H15A 120.3
C17 C16 C15 121.7(8)
C17 C16 H16A 119.1
C15 C16 H16A 119.1
C16 C17 C18 117.2(7)
C16 C17 C29 121.0(8)
C18 C17 C29 121.8(7)
O2 C18 C13 117.5(7)
O2 C18 C17 120.3(7)
C13 C18 C17 122.2(8)
O5 C19 C24 121.6(7)
O5 C19 C20 117.4(7)
C24 C19 C20 120.9(7)
C21 C20 C19 117.8(8)
C21 C20 C33 122.7(8)
C19 C20 C33 119.4(7)
C22 C21 C20 121.3(8)
C22 C21 H21A 119.4
C20 C21 H21A 119.4
C21 C22 C23 121.3(8)
C21 C22 H22A 119.3
C23 C22 H22A 119.3
C22 C23 C24 120.0(8)
C22 C23 H23A 120.0
C24 C23 H23A 120.0
C19 C24 C23 118.5(8)
C19 C24 C36 121.5(7)
C23 C24 C36 120.0(7)
C27 C25 C2 112.1(8)
C27 C25 C26 111.3(8)
C2 C25 C26 108.7(8)
C27 C25 C28 107.8(9)
C2 C25 C28 109.4(7)
C26 C25 C28 107.3(9)
C25 C26 H26A 109.5
C25 C26 H26B 109.5
H26A C26 H26B 109.5
C25 C26 H26C 109.5
H26A C26 H26C 109.5
H26B C26 H26C 109.5
C25 C27 H27A 109.5
C25 C27 H27B 109.5
H27A C27 H27B 109.5
C25 C27 H27C 109.5
H27A C27 H27C 109.5
H27B C27 H27C 109.5
C25 C28 H28A 109.5
C25 C28 H28B 109.5
H28A C28 H28B 109.5
C25 C28 H28C 109.5
H28A C28 H28C 109.5
H28B C28 H28C 109.5
C32 C29 C17 110.1(8)
C32 C29 C30 107.9(7)
C17 C29 C30 111.3(8)
C32 C29 C31 108.8(8)
C17 C29 C31 111.9(7)
C30 C29 C31 106.7(7)
C29 C30 H30A 109.5
C29 C30 H30B 109.5
H30A C30 H30B 109.5
C29 C30 H30C 109.5
H30A C30 H30C 109.5
H30B C30 H30C 109.5
C29 C31 H31A 109.5
C29 C31 H31B 109.5
H31A C31 H31B 109.5
C29 C31 H31C 109.5
H31A C31 H31C 109.5
H31B C31 H31C 109.5
C29 C32 H32A 109.5
C29 C32 H32B 109.5
H32A C32 H32B 109.5
C29 C32 H32C 109.5
H32A C32 H32C 109.5
H32B C32 H32C 109.5
C20 C33 C35 111.4(6)
C20 C33 C34 114.4(7)
C35 C33 C34 110.5(7)
C20 C33 H33A 106.7
C35 C33 H33A 106.7
C34 C33 H33A 106.7
C33 C34 H34A 109.5
C33 C34 H34B 109.5
H34A C34 H34B 109.5
C33 C34 H34C 109.5
H34A C34 H34C 109.5
H34B C34 H34C 109.5
C33 C35 H35A 109.5
C33 C35 H35B 109.5
H35A C35 H35B 109.5
C33 C35 H35C 109.5
H35A C35 H35C 109.5
H35B C35 H35C 109.5
C24 C36 C37 113.5(7)
C24 C36 C38 111.4(7)
C37 C36 C38 112.0(8)
C24 C36 H36A 106.5
C37 C36 H36A 106.5
C38 C36 H36A 106.5
C36 C37 H37A 109.5
C36 C37 H37B 109.5
H37A C37 H37B 109.5
C36 C37 H37C 109.5
H37A C37 H37C 109.5
H37B C37 H37C 109.5
C36 C38 H38A 109.5
C36 C38 H38B 109.5
H38A C38 H38B 109.5
C36 C38 H38C 109.5
H38A C38 H38C 109.5
H38B C38 H38C 109.5
C40 C39 W1 140.2(7)
C40 C39 H39A 109.9
W1 C39 H39A 109.9
C42 C40 C39 109.9(7)
C42 C40 C43 107.7(8)
C39 C40 C43 112.9(7)
C42 C40 C41 108.6(8)
C39 C40 C41 107.0(7)
C43 C40 C41 110.8(7)
C40 C41 H41A 109.5
C40 C41 H41B 109.5
H41A C41 H41B 109.5
C40 C41 H41C 109.5
H41A C41 H41C 109.5
H41B C41 H41C 109.5
C40 C42 H42A 109.5
C40 C42 H42B 109.5
H42A C42 H42B 109.5
C40 C42 H42C 109.5
H42A C42 H42C 109.5
H42B C42 H42C 109.5
C40 C43 H43A 109.5
C40 C43 H43B 109.5
H43A C43 H43B 109.5
C40 C43 H43C 109.5
H43A C43 H43C 109.5
H43B C43 H43C 109.5
O3 C44 C49 117.1(7)
O3 C44 C45 117.8(7)
C49 C44 C45 125.1(7)
C46 C45 C44 115.8(8)
C46 C45 C68 121.4(8)
C44 C45 C68 122.6(7)
C47 C46 C45 121.0(8)
C47 C46 H46A 119.5
C45 C46 H46A 119.5
C46 C47 C48 122.4(8)
C46 C47 H47A 118.8
C48 C47 H47A 118.8
C47 C48 C49 120.0(8)
C47 C48 H48A 120.0
C49 C48 H48A 120.0
C44 C49 C48 115.7(8)
C44 C49 C50 123.0(7)
C48 C49 C50 121.2(8)
C51 C50 C55 119.4(7)
C51 C50 C49 116.3(7)
C55 C50 C49 124.2(7)
C52 C51 C50 121.8(7)
C52 C51 H51A 119.1
C50 C51 H51A 119.1
C51 C52 C53 120.0(8)
C51 C52 H52A 120.0
C53 C52 H52A 120.0
C52 C53 C54 120.1(8)
C52 C53 H53A 119.9
C54 C53 H53A 119.9
C53 C54 C55 121.8(7)
C53 C54 C56 115.6(7)
C55 C54 C56 122.6(7)
C54 C55 C50 116.2(7)
C54 C55 W2 119.5(5)
C50 C55 W2 124.0(6)
C61 C56 C57 116.2(7)
C61 C56 C54 122.9(7)
C57 C56 C54 120.9(7)
C58 C57 C56 120.8(8)
C58 C57 H57A 119.6
C56 C57 H57A 119.6
C57 C58 C59 120.0(8)
C57 C58 H58A 120.0
C59 C58 H58A 120.0
C60 C59 C58 123.1(8)
C60 C59 H59A 118.4
C58 C59 H59A 118.4
C59 C60 C61 114.3(7)
C59 C60 C72 121.2(7)
C61 C60 C72 124.5(7)
O4 C61 C56 116.0(7)
O4 C61 C60 118.6(7)
C56 C61 C60 125.4(7)
O6 C62 C63 118.9(8)
O6 C62 C67 118.6(7)
C63 C62 C67 122.3(8)
C64 C63 C62 118.3(8)
C64 C63 C76 121.8(8)
C62 C63 C76 119.9(8)
C65 C64 C63 119.5(9)
C65 C64 H64A 120.3
C63 C64 H64A 120.3
C64 C65 C66 122.4(10)
C64 C65 H65A 118.8
C66 C65 H65A 118.8
C65 C66 C67 119.7(9)
C65 C66 H66A 120.1
C67 C66 H66A 120.1
C66 C67 C62 117.6(8)
C66 C67 C79 119.5(8)
C62 C67 C79 122.8(8)
C69 C68 C70 109.9(7)
C69 C68 C45 109.5(7)
C70 C68 C45 111.4(7)
C69 C68 C71 106.0(7)
C70 C68 C71 108.8(8)
C45 C68 C71 111.1(7)
C68 C69 H69A 109.5
C68 C69 H69B 109.5
H69A C69 H69B 109.5
C68 C69 H69C 109.5
H69A C69 H69C 109.5
H69B C69 H69C 109.5
C68 C70 H70A 109.5
C68 C70 H70B 109.5
H70A C70 H70B 109.5
C68 C70 H70C 109.5
H70A C70 H70C 109.5
H70B C70 H70C 109.5
C68 C71 H71A 109.5
C68 C71 H71B 109.5
H71A C71 H71B 109.5
C68 C71 H71C 109.5
H71A C71 H71C 109.5
H71B C71 H71C 109.5
C75 C72 C60 113.6(7)
C75 C72 C73 106.2(7)
C60 C72 C73 109.0(7)
C75 C72 C74 107.4(7)
C60 C72 C74 111.7(7)
C73 C72 C74 108.7(7)
C72 C73 H73A 109.5
C72 C73 H73B 109.5
H73A C73 H73B 109.5
C72 C73 H73C 109.5
H73A C73 H73C 109.5
H73B C73 H73C 109.5
C72 C74 H74A 109.5
C72 C74 H74B 109.5
H74A C74 H74B 109.5
C72 C74 H74C 109.5
H74A C74 H74C 109.5
H74B C74 H74C 109.5
C72 C75 H75A 109.5
C72 C75 H75B 109.5
H75A C75 H75B 109.5
C72 C75 H75C 109.5
H75A C75 H75C 109.5
H75B C75 H75C 109.5
C63 C76 C78 116.0(8)
C63 C76 C77 107.3(8)
C78 C76 C77 109.3(8)
C63 C76 H76A 108.0
C78 C76 H76A 108.0
C77 C76 H76A 108.0
C76 C77 H77A 109.5
C76 C77 H77B 109.5
H77A C77 H77B 109.5
C76 C77 H77C 109.5
H77A C77 H77C 109.5
H77B C77 H77C 109.5
C76 C78 H78A 109.5
C76 C78 H78B 109.5
H78A C78 H78B 109.5
C76 C78 H78C 109.5
H78A C78 H78C 109.5
H78B C78 H78C 109.5
C67 C79 C80 112.6(8)
C67 C79 C81 112.9(8)
C80 C79 C81 109.0(8)
C67 C79 H79A 107.4
C80 C79 H79A 107.4
C81 C79 H79A 107.4
C79 C80 H80A 109.5
C79 C80 H80B 109.5
H80A C80 H80B 109.5
C79 C80 H80C 109.5
H80A C80 H80C 109.5
H80B C80 H80C 109.5
C79 C81 H81A 109.5
C79 C81 H81B 109.5
H81A C81 H81B 109.5
C79 C81 H81C 109.5
H81A C81 H81C 109.5
H81B C81 H81C 109.5
C83 C82 W2 141.8(6)
C83 C82 H82A 109.1
W2 C82 H82A 109.1
C82 C83 C86 109.3(7)
C82 C83 C85 106.6(7)
C86 C83 C85 110.1(7)
C82 C83 C84 111.0(6)
C86 C83 C84 110.5(7)
C85 C83 C84 109.3(8)
C83 C84 H84A 109.5
C83 C84 H84B 109.5
H84A C84 H84B 109.5
C83 C84 H84C 109.5
H84A C84 H84C 109.5
H84B C84 H84C 109.5
C83 C85 H85A 109.5
C83 C85 H85B 109.5
H85A C85 H85B 109.5
C83 C85 H85C 109.5
H85A C85 H85C 109.5
H85B C85 H85C 109.5
C83 C86 H86A 109.5
C83 C86 H86B 109.5
H86A C86 H86B 109.5
C83 C86 H86C 109.5
H86A C86 H86C 109.5
H86B C86 H86C 109.5

loop_
_geom_bond_atom_site_label_1
_geom_bond_atom_site_label_2
_geom_bond_distance
W1 O1 1.834(5)
W1 O2 1.880(5)
W1 C39 1.913(8)
W1 O5 1.945(5)
W1 C12 2.161(7)
W2 O3 1.833(5)
W2 C82 1.896(7)
W2 O4 1.930(5)
W2 O6 1.936(5)
W2 C55 2.127(8)
O1 C1 1.373(9)
O2 C18 1.353(9)
O3 C44 1.365(8)
O4 C61 1.376(9)
O5 C19 1.316(8)
O6 C62 1.344(9)
C1 C6 1.38(1)
C1 C2 1.391(11)
C2 C3 1.400(11)
C2 C25 1.520(11)
C3 C4 1.395(12)
C3 H3A 0.9500
C4 C5 1.343(12)
C4 H4A 0.9500
C5 C6 1.409(11)
C5 H5A 0.9500
C6 C7 1.499(11)
C7 C8 1.412(10)
C7 C12 1.428(10)
C8 C9 1.374(11)
C8 H8A 0.9500
C9 C10 1.380(11)
C9 H9A 0.9500
C10 C11 1.394(10)
C10 H10A 0.9500
C11 C12 1.419(10)
C11 C13 1.476(11)
C13 C18 1.411(10)
C13 C14 1.429(11)
C14 C15 1.353(12)
C14 H14A 0.9500
C15 C16 1.408(12)
C15 H15A 0.9500
C16 C17 1.401(11)
C16 H16A 0.9500
C17 C18 1.421(11)
C17 C29 1.536(11)
C19 C24 1.415(10)
C19 C20 1.418(11)
C20 C21 1.405(10)
C20 C33 1.505(10)
C21 C22 1.372(11)
C21 H21A 0.9500
C22 C23 1.378(12)
C22 H22A 0.9500
C23 C24 1.417(10)
C23 H23A 0.9500
C24 C36 1.515(11)
C25 C27 1.503(13)
C25 C26 1.524(13)
C25 C28 1.533(12)
C26 H26A 0.9800
C26 H26B 0.9800
C26 H26C 0.9800
C27 H27A 0.9800
C27 H27B 0.9800
C27 H27C 0.9800
C28 H28A 0.9800
C28 H28B 0.9800
C28 H28C 0.9800
C29 C32 1.498(12)
C29 C30 1.545(11)
C29 C31 1.555(11)
C30 H30A 0.9800
C30 H30B 0.9800
C30 H30C 0.9800
C31 H31A 0.9800
C31 H31B 0.9800
C31 H31C 0.9800
C32 H32A 0.9800
C32 H32B 0.9800
C32 H32C 0.9800
C33 C35 1.532(11)
C33 C34 1.543(11)
C33 H33A 1.0000
C34 H34A 0.9800
C34 H34B 0.9800
C34 H34C 0.9800
C35 H35A 0.9800
C35 H35B 0.9800
C35 H35C 0.9800
C36 C37 1.518(12)
C36 C38 1.529(12)
C36 H36A 1.0000
C37 H37A 0.9800
C37 H37B 0.9800
C37 H37C 0.9800
C38 H38A 0.9800
C38 H38B 0.9800
C38 H38C 0.9800
C39 C40 1.501(10)
C39 H39A 0.9500
C40 C42 1.496(12)
C40 C43 1.525(11)
C40 C41 1.549(11)
C41 H41A 0.9800
C41 H41B 0.9800
C41 H41C 0.9800
C42 H42A 0.9800
C42 H42B 0.9800
C42 H42C 0.9800
C43 H43A 0.9800
C43 H43B 0.9800
C43 H43C 0.9800
C44 C49 1.391(11)
C44 C45 1.403(11)
C45 C46 1.395(11)
C45 C68 1.546(11)
C46 C47 1.347(11)
C46 H46A 0.9500
C47 C48 1.389(11)
C47 H47A 0.9500
C48 C49 1.402(10)
C48 H48A 0.9500
C49 C50 1.492(11)
C50 C51 1.414(11)
C50 C55 1.451(10)
C51 C52 1.370(11)
C51 H51A 0.9500
C52 C53 1.392(11)
C52 H52A 0.9500
C53 C54 1.405(11)
C53 H53A 0.9500
C54 C55 1.424(10)
C54 C56 1.486(10)
C56 C61 1.382(10)
C56 C57 1.416(10)
C57 C58 1.359(11)
C57 H57A 0.9500
C58 C59 1.398(11)
C58 H58A 0.9500
C59 C60 1.374(10)
C59 H59A 0.9500
C60 C61 1.41(1)
C60 C72 1.512(11)
C62 C63 1.395(11)
C62 C67 1.398(11)
C63 C64 1.390(12)
C63 C76 1.505(12)
C64 C65 1.372(13)
C64 H64A 0.9500
C65 C66 1.376(13)
C65 H65A 0.9500
C66 C67 1.395(12)
C66 H66A 0.9500
C67 C79 1.512(12)
C68 C69 1.537(12)
C68 C70 1.537(11)
C68 C71 1.552(11)
C69 H69A 0.9800
C69 H69B 0.9800
C69 H69C 0.9800
C70 H70A 0.9800
C70 H70B 0.9800
C70 H70C 0.9800
C71 H71A 0.9800
C71 H71B 0.9800
C71 H71C 0.9800
C72 C75 1.501(11)
C72 C73 1.548(10)
C72 C74 1.549(11)
C73 H73A 0.9800
C73 H73B 0.9800
C73 H73C 0.9800
C74 H74A 0.9800
C74 H74B 0.9800
C74 H74C 0.9800
C75 H75A 0.9800
C75 H75B 0.9800
C75 H75C 0.9800
C76 C78 1.520(13)
C76 C77 1.555(12)
C76 H76A 1.0000
C77 H77A 0.9800
C77 H77B 0.9800
C77 H77C 0.9800
C78 H78A 0.9800
C78 H78B 0.9800
C78 H78C 0.9800
C79 C80 1.516(12)
C79 C81 1.521(13)
C79 H79A 1.0000
C80 H80A 0.9800
C80 H80B 0.9800
C80 H80C 0.9800
C81 H81A 0.9800
C81 H81B 0.9800
C81 H81C 0.9800
C82 C83 1.51(1)
C82 H82A 0.9500
C83 C86 1.512(11)
C83 C85 1.528(12)
C83 C84 1.543(11)
C84 H84A 0.9800
C84 H84B 0.9800
C84 H84C 0.9800
C85 H85A 0.9800
C85 H85B 0.9800
C85 H85C 0.9800
C86 H86A 0.9800
C86 H86B 0.9800
C86 H86C 0.9800
